data_7705056
loop_
_publ_author_name
'Du, Jun'
'Zhang, Yanan'
'Huang, Zeming'
'Zhou, Shuangliu'
'Fang, Huayi'
'Cui, Peng'

_publ_section_title
;
 Heterobimetallic Pd(0) complexes with Pd\\rightarrow Ln (Ln = Sc, Y, Yb,
 Lu) dative bonds: rare-earth metal-dominated frustrated Lewis pair-like
 reactivity.
;
_journal_issue 35
_journal_name_full 'Dalton transactions (Cambridge, England : 2003)'
_journal_page_first 12311
_journal_page_last 12318
_journal_paper_doi 10.1039/d0dt02708a
_journal_volume 49
_journal_year 2020
_chemical_formula_moiety 'C84 H90 N3 P4 Pd Sc'
_chemical_formula_sum 'C84 H90 N3 P4 Pd Sc'
_chemical_formula_weight 1416.82
_space_group_crystal_system orthorhombic
_space_group_IT_number 29
_space_group_name_Hall 'P 2c -2ac'
_space_group_name_H-M_alt 'P c a 21'
_atom_sites_solution_hydrogens geom
_audit_creation_date 2020-05-29
_audit_creation_method
;
Olex2 1.2
(compiled 2018.05.29 svn.r3508 for OlexSys, GUI svn.r5506)
;
_audit_update_record
;
2020-05-29 deposited with the CCDC.	2020-08-06 downloaded from the CCDC.
;
_cell_angle_alpha 90
_cell_angle_beta 90
_cell_angle_gamma 90
_cell_formula_units_Z 4
_cell_length_a 19.6769(10)
_cell_length_b 16.1787(8)
_cell_length_c 22.2319(11)
_cell_measurement_reflns_used 9627
_cell_measurement_temperature 273(2)
_cell_measurement_theta_max 27.50
_cell_measurement_theta_min 3.04
_cell_volume 7077.5(6)
_computing_molecular_graphics 'Olex2 (Dolomanov et al., 2009)'
_computing_publication_material 'Olex2 (Dolomanov et al., 2009)'
_computing_structure_refinement 'ShelXL (Sheldrick, 2015)'
_computing_structure_solution 'SHELXT 2014/5 (Sheldrick, 2014)'
_diffrn_ambient_temperature 273.15
_diffrn_measured_fraction_theta_full 0.996
_diffrn_measured_fraction_theta_max 0.986
_diffrn_measurement_device_type 'Bruker APEX-II CCD'
_diffrn_measurement_method '\f and \w scans'
_diffrn_radiation_type MoK\a
_diffrn_radiation_wavelength 0.71073
_diffrn_reflns_av_R_equivalents 0.0877
_diffrn_reflns_av_unetI/netI 0.0395
_diffrn_reflns_Laue_measured_fraction_full 0.996
_diffrn_reflns_Laue_measured_fraction_max 0.986
_diffrn_reflns_limit_h_max 25
_diffrn_reflns_limit_h_min -25
_diffrn_reflns_limit_k_max 21
_diffrn_reflns_limit_k_min -21
_diffrn_reflns_limit_l_max 28
_diffrn_reflns_limit_l_min -28
_diffrn_reflns_number 233897
_diffrn_reflns_point_group_measured_fraction_full 0.993
_diffrn_reflns_point_group_measured_fraction_max 0.972
_diffrn_reflns_theta_full 25.242
_diffrn_reflns_theta_max 27.580
_diffrn_reflns_theta_min 2.873
_diffrn_standards_number 0
_exptl_absorpt_coefficient_mu 0.488
_exptl_absorpt_correction_type none
_exptl_crystal_colour colourless
_exptl_crystal_colour_primary colourless
_exptl_crystal_density_diffrn 1.330
_exptl_crystal_description block
_exptl_crystal_F_000 2968
_exptl_crystal_size_max 0.22
_exptl_crystal_size_mid 0.21
_exptl_crystal_size_min 0.2
_refine_diff_density_max 1.254
_refine_diff_density_min -1.424
_refine_diff_density_rms 0.124
_refine_ls_abs_structure_details
;
 Refined as an inversion twin.
;
_refine_ls_abs_structure_Flack 0.11(5)
_refine_ls_extinction_method none
_refine_ls_goodness_of_fit_ref 1.166
_refine_ls_hydrogen_treatment constr
_refine_ls_matrix_type full
_refine_ls_number_parameters 839
_refine_ls_number_reflns 15923
_refine_ls_number_restraints 2071
_refine_ls_restrained_S_all 1.148
_refine_ls_R_factor_all 0.1041
_refine_ls_R_factor_gt 0.0879
_refine_ls_shift/su_max 0.001
_refine_ls_shift/su_mean 0.000
_refine_ls_structure_factor_coef Fsqd
_refine_ls_weighting_details 'w=1/[\s^2^(Fo^2^)+40.7659P] where P=(Fo^2^+2Fc^2^)/3'
_refine_ls_weighting_scheme calc
_refine_ls_wR_factor_gt 0.1556
_refine_ls_wR_factor_ref 0.1644
_reflns_Friedel_coverage 0.921
_reflns_Friedel_fraction_full 0.990
_reflns_Friedel_fraction_max 0.957
_reflns_number_gt 13698
_reflns_number_total 15923
_reflns_threshold_expression 'I > 2\s(I)'
_cod_data_source_file d0dt02708a3.cif
_cod_data_source_block 5
_cod_depositor_comments 'Adding full bibliography for 7705051--7705061.cif.'
_cod_database_code 7705056
_shelx_shelxl_version_number 2018/3
_shelx_space_group_comment
;
The symmetry employed for this shelxl refinement is uniquely defined
by the following loop, which should always be used as a source of
symmetry information in preference to the above space-group names.
They are only intended as comments.
;
_shelx_estimated_absorpt_t_max 0.909
_shelx_estimated_absorpt_t_min 0.900
_olex2_refinement_description
;
1. Twinned data refinement
 Scales: 0.89(5)
 0.11(5)
2. Fixed Uiso
 At 1.2 times of:
  All C(H) groups, All C(H,H) groups
3. Uiso/Uaniso restraints and constraints
C34 \\sim C79 \\sim C17 \\sim C67 \\sim C2 \\sim C11 \\sim C23 \\sim C33 \\sim
C16 \\sim C14 \\sim C45 \\sim C55 \\sim C62 \\sim C72 \\sim C1 \\sim C24 \\sim
C43 \\sim C39 \\sim C15 \\sim C22 \\sim C48 \\sim C40 \\sim C60 \\sim C61 \\sim
C49 \\sim C29 \\sim C56 \\sim C73 \\sim C13 \\sim C35 \\sim C57 \\sim C44 \\sim
C84 \\sim C46 \\sim C12 \\sim C71 \\sim C65 \\sim C18 \\sim C58 \\sim C80 \\sim
C59 \\sim C42 \\sim C66 \\sim C25 \\sim C32 \\sim C38 \\sim C63 \\sim C70 \\sim
C27 \\sim C30 \\sim C51 \\sim C36 \\sim C26 \\sim C64 \\sim C41 \\sim C81 \\sim
C47 \\sim C82 \\sim C50 \\sim C83 \\sim C53 \\sim C21 \\sim C31 \\sim C7 \\sim
C3 \\sim C6 \\sim C10 \\sim C54 \\sim C8 \\sim C19 \\sim C68 \\sim C28 \\sim C5
\\sim C4 \\sim C52 \\sim C69 \\sim C37 \\sim C74 \\sim C75 \\sim C20 \\sim C9
\\sim C78 \\sim C76 \\sim C77: within 3.8A with sigma of 0.01 and sigma for
terminal atoms of 0.02
4.a Ternary CH refined with riding coordinates:
 C49(H49), C25(H25), C27(H27), C30(H30), C47(H47), C3(H3), C8(H8), C5(H5),
 C52(H52)
4.b Secondary CH2 refined with riding coordinates:
 C2(H2A,H2B), C24(H24A,H24B), C48(H48A,H48B), C29(H29A,H29B), C46(H46A,H46B),
 C32(H32A,H32B), C51(H51A,H51B), C26(H26A,H26B), C50(H50A,H50B), C53(H53A,H53B),
  C31(H31A,H31B), C7(H7A,H7B), C6(H6A,H6B), C10(H10A,H10B), C54(H54A,H54B),
 C28(H28A,H28B), C4(H4A,H4B), C9(H9A,H9B)
4.c Aromatic/amide H refined with riding coordinates:
 C34(H34), C16(H16), C14(H14), C62(H62), C72(H72), C43(H43), C15(H15),
 C22(H22), C40(H40), C60(H60), C56(H56), C13(H13), C35(H35), C57(H57), C44(H44),
  C84(H84), C12(H12), C71(H71), C65(H65), C18(H18), C58(H58), C80(H80),
 C59(H59), C42(H42), C66(H66), C38(H38), C63(H63), C70(H70), C36(H36), C64(H64),
  C41(H41), C81(H81), C82(H82), C83(H83), C21(H21), C19(H19), C68(H68),
 C69(H69), C37(H37), C74(H74), C75(H75), C20(H20), C78(H78), C76(H76), C77(H77)
;
_olex2_submission_special_instructions 'No special instructions were received'

loop_
_space_group_symop_operation_xyz
'x, y, z'
'-x, -y, z+1/2'
'x+1/2, -y, z'
'-x+1/2, y, z+1/2'

loop_
_atom_site_label
_atom_site_type_symbol
_atom_site_fract_x
_atom_site_fract_y
_atom_site_fract_z
_atom_site_U_iso_or_equiv
_atom_site_adp_type
_atom_site_occupancy
_atom_site_site_symmetry_order
_atom_site_calc_flag
_atom_site_refinement_flags_posn
_atom_site_refinement_flags_adp
_atom_site_refinement_flags_occupancy
_atom_site_disorder_assembly
_atom_site_disorder_group
Pd1 Pd 0.48031(3) 0.15502(4) 0.51889(3) 0.03031(15) Uani 1 1 d . . . . .
Sc1 Sc 0.50391(8) 0.28921(10) 0.45078(8) 0.0281(3) Uani 1 1 d . . . . .
P2 P 0.58430(12) 0.14292(15) 0.46656(10) 0.0303(5) Uani 1 1 d . . . . .
P3 P 0.38657(12) 0.19436(15) 0.46263(11) 0.0307(5) Uani 1 1 d . . . . .
P1 P 0.55291(14) 0.37659(16) 0.54319(12) 0.0346(5) Uani 1 1 d . . . . .
P4 P 0.47307(14) 0.09278(16) 0.61502(11) 0.0342(5) Uani 1 1 d . . . . .
N2 N 0.5858(4) 0.2209(4) 0.4181(3) 0.0292(16) Uani 1 1 d . . . . .
N3 N 0.4068(4) 0.2657(5) 0.4117(3) 0.0317(17) Uani 1 1 d . . . . .
N1 N 0.5221(4) 0.4142(5) 0.4785(4) 0.0370(18) Uani 1 1 d . . . . .
C34 C 0.6531(6) 0.0120(7) 0.4073(5) 0.0433(18) Uani 1 1 d . U . . .
H34 H 0.691629 0.045138 0.409258 0.052 Uiso 1 1 calc R . . . .
C79 C 0.3904(7) 0.0828(8) 0.6533(5) 0.047(2) Uani 1 1 d . U . . .
C17 C 0.5041(6) 0.4086(7) 0.6093(5) 0.0447(19) Uani 1 1 d . U . . .
C67 C 0.5195(6) 0.1554(7) 0.6695(5) 0.0451(18) Uani 1 1 d . U . . .
C2 C 0.5018(7) 0.5064(7) 0.3953(6) 0.050(2) Uani 1 1 d . U . . .
H2A H 0.467080 0.467872 0.382228 0.060 Uiso 1 1 calc R . . . .
H2B H 0.544431 0.490325 0.376687 0.060 Uiso 1 1 calc R . . . .
C11 C 0.6387(6) 0.4155(7) 0.5584(5) 0.0436(18) Uani 1 1 d . U . . .
C23 C 0.6257(6) 0.2362(6) 0.3636(5) 0.0383(17) Uani 1 1 d . U . . .
C33 C 0.5923(6) 0.0405(6) 0.4296(5) 0.0410(18) Uani 1 1 d . U . . .
C16 C 0.6659(6) 0.4245(7) 0.6156(5) 0.050(2) Uani 1 1 d . U . . .
H16 H 0.638083 0.416596 0.648915 0.060 Uiso 1 1 calc R . . . .
C14 C 0.7758(7) 0.4572(8) 0.5755(6) 0.056(2) Uani 1 1 d . U . . .
H14 H 0.821293 0.470980 0.581093 0.067 Uiso 1 1 calc R . . . .
C45 C 0.3619(5) 0.3015(7) 0.3645(5) 0.0426(18) Uani 1 1 d . U . . .
C55 C 0.3058(5) 0.2244(7) 0.4978(5) 0.0429(18) Uani 1 1 d . U . . .
C62 C 0.3450(5) 0.0271(7) 0.4627(6) 0.048(2) Uani 1 1 d . U . . .
H62 H 0.333375 0.035796 0.502727 0.057 Uiso 1 1 calc R . . . .
C72 C 0.5801(6) 0.1908(8) 0.6514(6) 0.052(2) Uani 1 1 d . U . . .
H72 H 0.596247 0.178808 0.613079 0.063 Uiso 1 1 calc R . . . .
C1 C 0.5089(6) 0.5019(6) 0.4634(5) 0.0460(18) Uani 1 1 d . U . . .
C24 C 0.6057(6) 0.1790(7) 0.3119(5) 0.0436(18) Uani 1 1 d . U . . .
H24A H 0.557113 0.182620 0.305179 0.052 Uiso 1 1 calc R . . . .
H24B H 0.616553 0.122362 0.322482 0.052 Uiso 1 1 calc R . . . .
C43 C 0.7350(7) 0.0702(8) 0.5829(6) 0.058(2) Uani 1 1 d . U . . .
H43 H 0.746378 0.022245 0.603650 0.069 Uiso 1 1 calc R . . . .
C39 C 0.6624(5) 0.1420(6) 0.5124(5) 0.0415(17) Uani 1 1 d . U . . .
C15 C 0.7347(7) 0.4453(8) 0.6245(6) 0.056(2) Uani 1 1 d . U . . .
H15 H 0.751975 0.450906 0.663160 0.068 Uiso 1 1 calc R . . . .
C22 C 0.4538(6) 0.3542(8) 0.6282(5) 0.051(2) Uani 1 1 d . U . . .
H22 H 0.447829 0.304200 0.608273 0.062 Uiso 1 1 calc R . . . .
C48 C 0.3309(6) 0.3828(7) 0.3886(5) 0.0478(19) Uani 1 1 d . U . . .
H48A H 0.301161 0.370447 0.422286 0.057 Uiso 1 1 calc R . . . .
H48B H 0.367034 0.418321 0.403132 0.057 Uiso 1 1 calc R . . . .
C40 C 0.6995(5) 0.2129(6) 0.5237(6) 0.0448(18) Uani 1 1 d . U . . .
H40 H 0.687377 0.262107 0.504931 0.054 Uiso 1 1 calc R . . . .
C60 C 0.2456(6) 0.1791(7) 0.4949(5) 0.0482(19) Uani 1 1 d . U . . .
H60 H 0.243905 0.130453 0.472661 0.058 Uiso 1 1 calc R . . . .
C61 C 0.3699(5) 0.0935(6) 0.4283(5) 0.0400(18) Uani 1 1 d . U . . .
C49 C 0.2903(6) 0.4286(8) 0.3399(6) 0.055(2) Uani 1 1 d . U . . .
H49 H 0.272696 0.480425 0.356597 0.067 Uiso 1 1 calc R . . . .
C29 C 0.7031(5) 0.2321(7) 0.3736(5) 0.0438(18) Uani 1 1 d . U . . .
H29A H 0.715638 0.176783 0.386353 0.053 Uiso 1 1 calc R . . . .
H29B H 0.715911 0.270312 0.405234 0.053 Uiso 1 1 calc R . . . .
C56 C 0.3064(5) 0.2974(7) 0.5323(5) 0.047(2) Uani 1 1 d . U . . .
H56 H 0.346052 0.328377 0.535213 0.056 Uiso 1 1 calc R . . . .
C73 C 0.5052(7) -0.0116(8) 0.6269(5) 0.053(2) Uani 1 1 d . U . . .
C13 C 0.7502(5) 0.4489(7) 0.5173(7) 0.054(2) Uani 1 1 d . U . . .
H13 H 0.778003 0.457903 0.484113 0.064 Uiso 1 1 calc R . . . .
C35 C 0.6569(7) -0.0664(7) 0.3815(6) 0.052(2) Uani 1 1 d . U . . .
H35 H 0.698048 -0.084721 0.365856 0.062 Uiso 1 1 calc R . . . .
C57 C 0.2487(7) 0.3230(8) 0.5615(6) 0.055(2) Uani 1 1 d . U . . .
H57 H 0.249752 0.371615 0.583812 0.066 Uiso 1 1 calc R . . . .
C44 C 0.6803(6) 0.0686(7) 0.5432(5) 0.048(2) Uani 1 1 d . U . . .
H44 H 0.655820 0.020151 0.537060 0.058 Uiso 1 1 calc R . . . .
C84 C 0.3770(7) 0.0269(8) 0.6991(6) 0.053(2) Uani 1 1 d . U . . .
H84 H 0.410061 -0.011460 0.709700 0.064 Uiso 1 1 calc R . . . .
C46 C 0.4044(6) 0.3222(7) 0.3090(5) 0.047(2) Uani 1 1 d . U . . .
H46A H 0.442135 0.357270 0.320853 0.057 Uiso 1 1 calc R . . . .
H46B H 0.423134 0.271612 0.292461 0.057 Uiso 1 1 calc R . . . .
C12 C 0.6825(5) 0.4268(6) 0.5097(5) 0.047(2) Uani 1 1 d . U . . .
H12 H 0.665781 0.419357 0.470978 0.057 Uiso 1 1 calc R . . . .
C71 C 0.6181(7) 0.2436(8) 0.6879(6) 0.056(2) Uani 1 1 d . U . . .
H71 H 0.659394 0.265035 0.674828 0.067 Uiso 1 1 calc R . . . .
C65 C 0.3835(7) -0.0014(8) 0.3459(6) 0.059(2) Uani 1 1 d . U . . .
H65 H 0.396581 -0.010935 0.306287 0.071 Uiso 1 1 calc R . . . .
C18 C 0.5121(7) 0.4837(8) 0.6406(6) 0.053(2) Uani 1 1 d . U . . .
H18 H 0.544234 0.521872 0.627742 0.064 Uiso 1 1 calc R . . . .
C58 C 0.1893(6) 0.2780(8) 0.5585(6) 0.057(2) Uani 1 1 d . U . . .
H58 H 0.150755 0.295863 0.578950 0.069 Uiso 1 1 calc R . . . .
C80 C 0.3392(6) 0.1370(7) 0.6380(5) 0.0494(19) Uani 1 1 d . U . . .
H80 H 0.346267 0.174158 0.606665 0.059 Uiso 1 1 calc R . . . .
C59 C 0.1875(5) 0.2069(7) 0.5253(6) 0.055(2) Uani 1 1 d . U . . .
H59 H 0.147435 0.176632 0.522850 0.066 Uiso 1 1 calc R . . . .
C42 C 0.7722(7) 0.1399(8) 0.5922(6) 0.059(2) Uani 1 1 d . U . . .
H42 H 0.809152 0.139236 0.618246 0.070 Uiso 1 1 calc R . . . .
C66 C 0.3913(6) 0.0768(7) 0.3708(6) 0.050(2) Uani 1 1 d . U . . .
H66 H 0.411454 0.118551 0.348199 0.060 Uiso 1 1 calc R . . . .
C25 C 0.6438(6) 0.2032(7) 0.2539(5) 0.051(2) Uani 1 1 d . U . . .
H25 H 0.630497 0.165411 0.221538 0.061 Uiso 1 1 calc R . . . .
C32 C 0.7246(6) 0.3412(7) 0.2967(5) 0.053(2) Uani 1 1 d . U . . .
H32A H 0.749250 0.355564 0.260450 0.063 Uiso 1 1 calc R . . . .
H32B H 0.738094 0.379258 0.328281 0.063 Uiso 1 1 calc R . . . .
C38 C 0.5373(7) -0.0114(7) 0.4271(6) 0.055(2) Uani 1 1 d . U . . .
H38 H 0.495592 0.006893 0.441676 0.066 Uiso 1 1 calc R . . . .
C63 C 0.3377(6) -0.0505(8) 0.4381(6) 0.056(2) Uani 1 1 d . U . . .
H63 H 0.319959 -0.093162 0.461398 0.067 Uiso 1 1 calc R . . . .
C70 C 0.5920(7) 0.2633(9) 0.7446(6) 0.062(3) Uani 1 1 d . U . . .
H70 H 0.614222 0.301382 0.769031 0.075 Uiso 1 1 calc R . . . .
C27 C 0.6480(6) 0.3488(7) 0.2855(5) 0.051(2) Uani 1 1 d . U . . .
H27 H 0.637070 0.405829 0.274083 0.061 Uiso 1 1 calc R . . . .
C30 C 0.7416(7) 0.2542(7) 0.3150(5) 0.051(2) Uani 1 1 d . U . . .
H30 H 0.790666 0.249539 0.321864 0.061 Uiso 1 1 calc R . . . .
C51 C 0.3018(6) 0.2474(7) 0.3442(5) 0.0484(18) Uani 1 1 d . U . . .
H51A H 0.318854 0.195594 0.328319 0.058 Uiso 1 1 calc R . . . .
H51B H 0.273202 0.235036 0.378614 0.058 Uiso 1 1 calc R . . . .
C36 C 0.6030(7) -0.1154(8) 0.3790(6) 0.059(2) Uani 1 1 d . U . . .
H36 H 0.606030 -0.166995 0.360864 0.071 Uiso 1 1 calc R . . . .
C26 C 0.6099(6) 0.3263(7) 0.3443(5) 0.0472(19) Uani 1 1 d . U . . .
H26A H 0.561407 0.332527 0.338166 0.057 Uiso 1 1 calc R . . . .
H26B H 0.623592 0.363946 0.376039 0.057 Uiso 1 1 calc R . . . .
C64 C 0.3562(7) -0.0656(8) 0.3800(6) 0.059(2) Uani 1 1 d . U . . .
H64 H 0.350721 -0.117898 0.363402 0.071 Uiso 1 1 calc R . . . .
C41 C 0.7544(7) 0.2114(9) 0.5626(5) 0.056(2) Uani 1 1 d . U . . .
H41 H 0.779648 0.259273 0.568803 0.067 Uiso 1 1 calc R . . . .
C81 C 0.2780(7) 0.1377(9) 0.6677(6) 0.059(2) Uani 1 1 d . U . . .
H81 H 0.244517 0.175511 0.656982 0.071 Uiso 1 1 calc R . . . .
C47 C 0.3633(6) 0.3660(8) 0.2606(6) 0.052(2) Uani 1 1 d . U . . .
H47 H 0.391987 0.377506 0.225572 0.063 Uiso 1 1 calc R . . . .
C82 C 0.2666(7) 0.0817(8) 0.7138(6) 0.058(2) Uani 1 1 d . U . . .
H82 H 0.225282 0.081617 0.734215 0.070 Uiso 1 1 calc R . . . .
C50 C 0.3357(6) 0.4476(8) 0.2869(6) 0.056(2) Uani 1 1 d . U . . .
H50A H 0.373187 0.482287 0.299689 0.068 Uiso 1 1 calc R . . . .
H50B H 0.310140 0.477120 0.256420 0.068 Uiso 1 1 calc R . . . .
C83 C 0.3161(7) 0.0267(8) 0.7291(6) 0.056(2) Uani 1 1 d . U . . .
H83 H 0.308660 -0.010943 0.760022 0.068 Uiso 1 1 calc R . . . .
C53 C 0.3039(6) 0.3097(8) 0.2425(6) 0.055(2) Uani 1 1 d . U . . .
H53A H 0.277061 0.336588 0.211517 0.066 Uiso 1 1 calc R . . . .
H53B H 0.321501 0.258463 0.226040 0.066 Uiso 1 1 calc R . . . .
C21 C 0.4132(7) 0.3735(9) 0.6758(6) 0.063(2) Uani 1 1 d . U . . .
H21 H 0.378664 0.337298 0.686940 0.076 Uiso 1 1 calc R . . . .
C31 C 0.7202(6) 0.1943(8) 0.2653(5) 0.052(2) Uani 1 1 d . U . . .
H31A H 0.730568 0.138040 0.277180 0.063 Uiso 1 1 calc R . . . .
H31B H 0.745143 0.206478 0.228667 0.063 Uiso 1 1 calc R . . . .
C7 C 0.5647(7) 0.5625(7) 0.4808(6) 0.056(2) Uani 1 1 d . U . . .
H7A H 0.606541 0.547708 0.460358 0.067 Uiso 1 1 calc R . . . .
H7B H 0.572670 0.559458 0.523759 0.067 Uiso 1 1 calc R . . . .
C3 C 0.4827(7) 0.5946(7) 0.3747(6) 0.055(2) Uani 1 1 d . U . . .
H3 H 0.478642 0.596371 0.330772 0.066 Uiso 1 1 calc R . . . .
C6 C 0.4152(7) 0.6187(8) 0.4036(6) 0.057(2) Uani 1 1 d . U . . .
H6A H 0.379867 0.580839 0.390731 0.068 Uiso 1 1 calc R . . . .
H6B H 0.402504 0.673984 0.390921 0.068 Uiso 1 1 calc R . . . .
C10 C 0.4773(7) 0.6752(7) 0.4922(6) 0.063(2) Uani 1 1 d . U . . .
H10A H 0.465247 0.731124 0.480579 0.075 Uiso 1 1 calc R . . . .
H10B H 0.481860 0.673743 0.535655 0.075 Uiso 1 1 calc R . . . .
C54 C 0.2309(6) 0.3734(8) 0.3220(6) 0.060(2) Uani 1 1 d . U . . .
H54A H 0.203189 0.400894 0.291942 0.072 Uiso 1 1 calc R . . . .
H54B H 0.202650 0.361936 0.356765 0.072 Uiso 1 1 calc R . . . .
C8 C 0.5441(7) 0.6516(7) 0.4634(6) 0.062(2) Uani 1 1 d . U . . .
H8 H 0.579554 0.690127 0.476357 0.075 Uiso 1 1 calc R . . . .
C19 C 0.4721(7) 0.5010(9) 0.6907(6) 0.062(3) Uani 1 1 d . U . . .
H19 H 0.478743 0.549348 0.712545 0.075 Uiso 1 1 calc R . . . .
C68 C 0.4974(7) 0.1743(9) 0.7268(5) 0.060(2) Uani 1 1 d . U . . .
H68 H 0.456958 0.151714 0.740903 0.072 Uiso 1 1 calc R . . . .
C28 C 0.6260(7) 0.2907(8) 0.2358(5) 0.055(2) Uani 1 1 d . U . . .
H28A H 0.577453 0.295424 0.229259 0.066 Uiso 1 1 calc R . . . .
H28B H 0.649061 0.304965 0.198598 0.066 Uiso 1 1 calc R . . . .
C5 C 0.4219(7) 0.6161(7) 0.4727(6) 0.058(2) Uani 1 1 d . U . . .
H5 H 0.378620 0.631954 0.491266 0.070 Uiso 1 1 calc R . . . .
C4 C 0.4399(6) 0.5289(7) 0.4905(6) 0.0508(19) Uani 1 1 d . U . . .
H4A H 0.404560 0.491566 0.476804 0.061 Uiso 1 1 calc R . . . .
H4B H 0.442162 0.525194 0.534033 0.061 Uiso 1 1 calc R . . . .
C52 C 0.2596(6) 0.2913(8) 0.2960(6) 0.055(2) Uani 1 1 d . U . . .
H52 H 0.221937 0.255503 0.283673 0.066 Uiso 1 1 calc R . . . .
C69 C 0.5344(8) 0.2263(9) 0.7636(6) 0.067(3) Uani 1 1 d . U . . .
H69 H 0.519164 0.236176 0.802561 0.081 Uiso 1 1 calc R . . . .
C37 C 0.5421(7) -0.0890(8) 0.4037(6) 0.061(2) Uani 1 1 d . U . . .
H37 H 0.504754 -0.124171 0.404351 0.073 Uiso 1 1 calc R . . . .
C74 C 0.5536(7) -0.0312(9) 0.6691(6) 0.066(2) Uani 1 1 d . U . . .
H74 H 0.574358 0.010397 0.691423 0.079 Uiso 1 1 calc R . . . .
C75 C 0.5716(9) -0.1143(10) 0.6785(8) 0.081(3) Uani 1 1 d . U . . .
H75 H 0.603540 -0.127974 0.707632 0.097 Uiso 1 1 calc R . . . .
C20 C 0.4222(7) 0.4453(9) 0.7075(6) 0.067(3) Uani 1 1 d . U . . .
H20 H 0.394637 0.456614 0.740496 0.080 Uiso 1 1 calc R . . . .
C9 C 0.5387(7) 0.6530(8) 0.3955(6) 0.063(2) Uani 1 1 d . U . . .
H9A H 0.581718 0.636291 0.377937 0.075 Uiso 1 1 calc R . . . .
H9B H 0.528753 0.708740 0.382022 0.075 Uiso 1 1 calc R . . . .
C78 C 0.4764(8) -0.0735(9) 0.5934(7) 0.071(3) Uani 1 1 d . U . . .
H78 H 0.445239 -0.060388 0.563446 0.086 Uiso 1 1 calc R . . . .
C76 C 0.5424(9) -0.1741(10) 0.6451(8) 0.079(3) Uani 1 1 d . U . . .
H76 H 0.555857 -0.228669 0.650436 0.095 Uiso 1 1 calc R . . . .
C77 C 0.4934(9) -0.1559(9) 0.6036(7) 0.080(3) Uani 1 1 d . U . . .
H77 H 0.471727 -0.197955 0.582538 0.096 Uiso 1 1 calc R . . . .

loop_
_atom_site_aniso_label
_atom_site_aniso_U_11
_atom_site_aniso_U_22
_atom_site_aniso_U_33
_atom_site_aniso_U_23
_atom_site_aniso_U_13
_atom_site_aniso_U_12
Pd1 0.0317(3) 0.0326(3) 0.0266(3) 0.0015(3) 0.0002(3) 0.0016(3)
Sc1 0.0267(8) 0.0250(8) 0.0326(9) -0.0003(7) -0.0009(7) 0.0018(6)
P2 0.0296(12) 0.0340(12) 0.0274(12) 0.0014(10) 0.0028(9) 0.0056(9)
P3 0.0286(11) 0.0315(12) 0.0320(12) 0.0005(10) -0.0037(9) 0.0004(9)
P1 0.0397(14) 0.0312(12) 0.0328(11) -0.0012(10) 0.0005(10) -0.0009(11)
P4 0.0440(14) 0.0332(12) 0.0256(11) 0.0018(10) -0.0007(10) 0.0025(11)
N2 0.030(4) 0.025(4) 0.033(4) 0.005(3) 0.004(3) 0.003(3)
N3 0.039(4) 0.032(4) 0.024(4) 0.010(3) -0.004(3) -0.006(3)
N1 0.031(4) 0.035(4) 0.045(5) 0.004(4) 0.005(4) 0.000(3)
C34 0.049(4) 0.041(4) 0.040(4) -0.001(3) 0.003(3) 0.004(3)
C79 0.054(4) 0.046(4) 0.041(4) -0.004(3) -0.003(4) 0.003(4)
C17 0.049(4) 0.039(4) 0.046(4) -0.001(3) 0.002(4) -0.001(4)
C67 0.051(4) 0.047(4) 0.038(3) -0.003(3) -0.002(3) 0.001(3)
C2 0.056(4) 0.035(4) 0.058(4) 0.005(4) -0.007(4) -0.001(4)
C11 0.047(4) 0.043(4) 0.040(4) -0.001(3) -0.002(3) 0.001(3)
C23 0.045(4) 0.034(3) 0.036(3) 0.002(3) 0.008(3) -0.001(3)
C33 0.047(4) 0.037(4) 0.039(4) -0.006(3) -0.002(3) 0.001(3)
C16 0.052(4) 0.052(4) 0.046(4) 0.000(4) -0.007(4) -0.001(4)
C14 0.049(5) 0.059(5) 0.060(5) -0.001(5) -0.006(4) -0.002(4)
C45 0.039(4) 0.043(4) 0.046(4) 0.002(3) -0.014(3) 0.002(3)
C55 0.038(4) 0.045(4) 0.046(4) 0.003(3) -0.003(3) -0.001(3)
C62 0.039(4) 0.042(4) 0.062(5) -0.002(4) -0.001(4) -0.009(4)
C72 0.057(4) 0.055(4) 0.045(4) -0.002(4) 0.002(4) -0.002(4)
C1 0.050(4) 0.031(3) 0.057(4) 0.000(3) -0.008(3) 0.002(3)
C24 0.051(4) 0.044(4) 0.036(4) -0.002(3) 0.007(3) -0.006(3)
C43 0.059(5) 0.066(5) 0.048(5) 0.002(5) -0.010(4) 0.016(5)
C39 0.040(3) 0.046(4) 0.039(4) -0.003(4) 0.005(3) 0.009(3)
C15 0.056(5) 0.062(5) 0.051(5) -0.001(4) -0.011(4) 0.001(5)
C22 0.052(4) 0.053(4) 0.049(4) -0.004(4) 0.012(4) -0.004(4)
C48 0.047(4) 0.048(4) 0.049(4) 0.006(3) -0.015(3) 0.006(3)
C40 0.045(4) 0.048(4) 0.041(4) -0.001(4) -0.003(4) 0.005(3)
C60 0.039(4) 0.054(4) 0.052(4) 0.000(4) -0.003(3) 0.003(4)
C61 0.037(4) 0.036(4) 0.047(4) -0.008(3) -0.008(3) 0.000(3)
C49 0.053(4) 0.055(4) 0.058(4) 0.008(4) -0.019(4) 0.012(4)
C29 0.048(4) 0.043(4) 0.040(3) 0.003(3) 0.007(3) 0.001(3)
C56 0.042(4) 0.048(4) 0.051(4) 0.003(4) 0.006(4) 0.005(4)
C73 0.063(4) 0.049(4) 0.048(4) -0.001(4) 0.000(4) 0.006(4)
C13 0.048(4) 0.062(5) 0.051(4) -0.003(5) -0.001(5) -0.001(4)
C35 0.059(5) 0.041(5) 0.056(5) -0.002(4) 0.003(4) 0.011(4)
C57 0.059(5) 0.053(5) 0.052(5) -0.002(4) 0.003(4) 0.008(4)
C44 0.050(4) 0.053(4) 0.042(4) -0.003(4) -0.006(4) 0.009(4)
C84 0.060(4) 0.053(4) 0.047(4) 0.009(4) 0.005(4) 0.005(4)
C46 0.043(4) 0.050(4) 0.048(4) 0.010(4) -0.010(4) 0.002(4)
C12 0.048(4) 0.045(4) 0.049(4) -0.001(4) -0.004(4) -0.001(3)
C71 0.057(5) 0.060(5) 0.051(5) -0.003(4) -0.010(4) -0.003(4)
C65 0.062(5) 0.053(4) 0.062(5) -0.018(4) -0.006(4) -0.001(4)
C18 0.058(4) 0.048(4) 0.053(4) -0.012(4) 0.005(4) -0.006(4)
C58 0.050(5) 0.065(5) 0.058(5) 0.001(4) 0.008(4) 0.013(4)
C80 0.053(4) 0.053(4) 0.042(4) 0.004(4) 0.005(4) 0.006(4)
C59 0.037(4) 0.067(5) 0.060(5) 0.002(5) 0.002(4) 0.002(4)
C42 0.055(5) 0.073(5) 0.048(5) -0.008(5) -0.014(4) 0.012(5)
C66 0.049(4) 0.044(4) 0.056(4) -0.009(4) -0.006(4) -0.001(4)
C25 0.061(4) 0.050(4) 0.041(4) -0.002(4) 0.009(4) -0.006(4)
C32 0.063(4) 0.047(4) 0.049(4) 0.007(4) 0.008(4) -0.010(4)
C38 0.052(4) 0.044(4) 0.068(5) -0.009(4) -0.002(4) 0.003(4)
C63 0.050(5) 0.047(5) 0.070(5) -0.004(5) -0.005(5) -0.009(4)
C70 0.069(5) 0.068(5) 0.051(5) -0.010(5) -0.004(5) -0.006(5)
C27 0.065(4) 0.044(4) 0.045(4) 0.008(4) 0.005(4) -0.003(4)
C30 0.053(4) 0.051(4) 0.048(4) 0.003(4) 0.013(4) -0.002(4)
C51 0.042(3) 0.051(4) 0.052(4) 0.007(3) -0.016(3) -0.002(3)
C36 0.065(5) 0.043(5) 0.070(5) -0.019(4) -0.007(5) 0.006(4)
C26 0.054(4) 0.043(4) 0.044(4) 0.004(3) 0.004(4) 0.004(4)
C64 0.059(5) 0.045(4) 0.073(5) -0.016(4) -0.009(5) -0.005(4)
C41 0.056(5) 0.063(5) 0.048(5) -0.012(4) -0.006(4) 0.002(5)
C81 0.058(5) 0.067(5) 0.051(5) 0.004(4) 0.007(4) 0.015(4)
C47 0.051(4) 0.056(4) 0.050(4) 0.008(4) -0.015(4) 0.005(4)
C82 0.058(5) 0.066(5) 0.051(5) 0.000(5) 0.013(4) -0.001(5)
C50 0.056(4) 0.055(4) 0.057(4) 0.012(4) -0.017(4) 0.005(4)
C83 0.062(5) 0.058(5) 0.050(5) 0.009(4) 0.009(4) 0.000(5)
C53 0.055(4) 0.059(4) 0.052(4) 0.006(4) -0.021(4) 0.002(4)
C21 0.065(5) 0.062(5) 0.064(5) -0.006(5) 0.019(5) -0.010(5)
C31 0.060(4) 0.052(4) 0.045(4) -0.001(4) 0.015(4) -0.005(4)
C7 0.060(4) 0.039(4) 0.069(4) 0.004(4) -0.021(4) -0.005(4)
C3 0.061(4) 0.039(4) 0.064(4) 0.008(4) -0.015(4) 0.001(4)
C6 0.060(4) 0.042(4) 0.068(4) 0.002(4) -0.014(4) 0.008(4)
C10 0.076(5) 0.039(4) 0.072(5) -0.003(4) -0.017(4) 0.003(4)
C54 0.050(4) 0.067(4) 0.063(4) 0.012(4) -0.017(4) 0.010(4)
C8 0.068(4) 0.042(4) 0.076(5) 0.006(4) -0.024(4) -0.004(4)
C19 0.068(5) 0.056(5) 0.063(5) -0.020(5) 0.015(5) -0.004(5)
C68 0.066(4) 0.067(4) 0.047(4) -0.005(4) 0.006(4) -0.007(4)
C28 0.066(4) 0.055(4) 0.044(4) 0.006(4) 0.005(4) -0.003(4)
C5 0.064(4) 0.040(4) 0.070(4) -0.004(4) -0.010(4) 0.012(4)
C4 0.055(4) 0.040(4) 0.058(4) -0.002(3) -0.012(4) 0.006(3)
C52 0.049(4) 0.060(4) 0.056(4) 0.007(4) -0.021(4) 0.000(4)
C69 0.078(6) 0.077(6) 0.048(5) -0.018(5) 0.001(5) -0.012(5)
C37 0.061(5) 0.047(4) 0.076(5) -0.017(4) -0.001(4) -0.001(4)
C74 0.073(5) 0.059(4) 0.066(4) 0.003(4) -0.012(4) 0.007(4)
C75 0.089(6) 0.062(6) 0.092(6) 0.008(5) -0.011(6) 0.011(5)
C20 0.069(5) 0.065(5) 0.067(5) -0.011(5) 0.022(5) -0.006(5)
C9 0.067(4) 0.043(4) 0.078(5) 0.009(4) -0.013(4) -0.001(4)
C78 0.090(5) 0.056(5) 0.069(5) -0.010(4) -0.011(5) 0.012(5)
C76 0.093(6) 0.059(5) 0.087(6) 0.002(5) -0.001(6) 0.022(5)
C77 0.103(6) 0.056(5) 0.082(6) -0.010(5) -0.010(6) 0.009(5)

loop_
_atom_type_symbol
_atom_type_description
_atom_type_scat_dispersion_real
_atom_type_scat_dispersion_imag
_atom_type_scat_source
C C 0.0033 0.0016 'International Tables Vol C Tables 4.2.6.8 and 6.1.1.4'
H H 0.0000 0.0000 'International Tables Vol C Tables 4.2.6.8 and 6.1.1.4'
N N 0.0061 0.0033 'International Tables Vol C Tables 4.2.6.8 and 6.1.1.4'
P P 0.1023 0.0942 'International Tables Vol C Tables 4.2.6.8 and 6.1.1.4'
Pd Pd -0.9988 1.0072 'International Tables Vol C Tables 4.2.6.8 and 6.1.1.4'
Sc Sc 0.2519 0.3716 'International Tables Vol C Tables 4.2.6.8 and 6.1.1.4'

loop_
_geom_angle_atom_site_label_1
_geom_angle_atom_site_label_2
_geom_angle_atom_site_label_3
_geom_angle
_geom_angle_site_symmetry_1
_geom_angle_site_symmetry_3
_geom_angle_publ_flag
P2 Pd1 Sc1 68.88(7) . . ?
P2 Pd1 P4 117.49(9) . . ?
P3 Pd1 Sc1 67.14(7) . . ?
P3 Pd1 P2 116.51(9) . . ?
P3 Pd1 P4 123.80(9) . . ?
P4 Pd1 Sc1 149.64(8) . . ?
Pd1 Sc1 P2 50.19(6) . . ?
Pd1 Sc1 P3 50.08(6) . . ?
P3 Sc1 P2 89.48(8) . . ?
P1 Sc1 Pd1 93.24(8) . . ?
P1 Sc1 P2 98.25(9) . . ?
P1 Sc1 P3 121.17(10) . . ?
N2 Sc1 Pd1 84.3(2) . . ?
N2 Sc1 P2 34.8(2) . . ?
N2 Sc1 P3 112.4(2) . . ?
N2 Sc1 P1 105.6(2) . . ?
N2 Sc1 N3 117.1(3) . . ?
N2 Sc1 N1 118.1(3) . . ?
N3 Sc1 Pd1 86.0(2) . . ?
N3 Sc1 P2 113.4(2) . . ?
N3 Sc1 P3 36.6(2) . . ?
N3 Sc1 P1 136.9(2) . . ?
N3 Sc1 N1 115.8(3) . . ?
N1 Sc1 Pd1 129.0(2) . . ?
N1 Sc1 P2 130.6(2) . . ?
N1 Sc1 P3 129.1(2) . . ?
N1 Sc1 P1 38.8(2) . . ?
Pd1 P2 Sc1 60.93(6) . . ?
N2 P2 Pd1 105.8(3) . . ?
N2 P2 Sc1 45.8(3) . . ?
N2 P2 C33 113.0(4) . . ?
N2 P2 C39 110.5(5) . . ?
C33 P2 Pd1 111.4(4) . . ?
C33 P2 Sc1 136.8(4) . . ?
C39 P2 Pd1 116.8(3) . . ?
C39 P2 Sc1 122.2(3) . . ?
C39 P2 C33 99.6(5) . . ?
Pd1 P3 Sc1 62.78(7) . . ?
N3 P3 Pd1 111.5(3) . . ?
N3 P3 Sc1 49.9(3) . . ?
N3 P3 C55 108.3(5) . . ?
N3 P3 C61 112.1(5) . . ?
C55 P3 Pd1 122.1(3) . . ?
C55 P3 Sc1 127.7(4) . . ?
C61 P3 Pd1 97.1(3) . . ?
C61 P3 Sc1 126.9(4) . . ?
C61 P3 C55 105.0(5) . . ?
N1 P1 Sc1 53.2(3) . . ?
N1 P1 C17 113.4(5) . . ?
N1 P1 C11 111.6(5) . . ?
C17 P1 Sc1 125.3(4) . . ?
C17 P1 C11 103.8(5) . . ?
C11 P1 Sc1 130.9(4) . . ?
C79 P4 Pd1 120.5(4) . . ?
C67 P4 Pd1 109.5(4) . . ?
C67 P4 C79 100.6(5) . . ?
C73 P4 Pd1 120.3(4) . . ?
C73 P4 C79 99.1(6) . . ?
C73 P4 C67 104.2(6) . . ?
P2 N2 Sc1 99.4(4) . . ?
C23 N2 Sc1 127.8(6) . . ?
C23 N2 P2 132.5(6) . . ?
P3 N3 Sc1 93.5(3) . . ?
C45 N3 Sc1 138.5(6) . . ?
C45 N3 P3 127.3(7) . . ?
P1 N1 Sc1 88.0(4) . . ?
C1 N1 Sc1 144.0(7) . . ?
C1 N1 P1 127.3(7) . . ?
C33 C34 H34 120.0 . . ?
C33 C34 C35 120.1(11) . . ?
C35 C34 H34 120.0 . . ?
C84 C79 P4 124.3(10) . . ?
C80 C79 P4 118.4(9) . . ?
C80 C79 C84 117.2(12) . . ?
C22 C17 P1 115.9(8) . . ?
C22 C17 C18 118.5(11) . . ?
C18 C17 P1 125.6(9) . . ?
C72 C67 P4 117.9(9) . . ?
C68 C67 P4 125.3(10) . . ?
C68 C67 C72 116.7(11) . . ?
H2A C2 H2B 108.0 . . ?
C1 C2 H2A 109.4 . . ?
C1 C2 H2B 109.4 . . ?
C1 C2 C3 111.2(10) . . ?
C3 C2 H2A 109.4 . . ?
C3 C2 H2B 109.4 . . ?
C16 C11 P1 124.1(9) . . ?
C16 C11 C12 117.3(10) . . ?
C12 C11 P1 118.1(8) . . ?
N2 C23 C24 112.4(8) . . ?
N2 C23 C29 113.8(8) . . ?
N2 C23 C26 106.3(8) . . ?
C24 C23 C29 109.7(9) . . ?
C24 C23 C26 108.0(9) . . ?
C29 C23 C26 106.2(9) . . ?
C34 C33 P2 122.2(8) . . ?
C38 C33 P2 119.9(9) . . ?
C38 C33 C34 117.8(10) . . ?
C11 C16 H16 119.2 . . ?
C11 C16 C15 121.6(12) . . ?
C15 C16 H16 119.2 . . ?
C15 C14 H14 119.7 . . ?
C15 C14 C13 120.6(12) . . ?
C13 C14 H14 119.7 . . ?
N3 C45 C48 108.7(8) . . ?
N3 C45 C46 109.2(8) . . ?
N3 C45 C51 116.2(9) . . ?
C46 C45 C48 108.0(9) . . ?
C46 C45 C51 108.0(9) . . ?
C51 C45 C48 106.4(9) . . ?
C60 C55 P3 125.2(9) . . ?
C60 C55 C56 118.2(10) . . ?
C56 C55 P3 116.6(8) . . ?
C61 C62 H62 119.4 . . ?
C63 C62 H62 119.4 . . ?
C63 C62 C61 121.2(12) . . ?
C67 C72 H72 118.4 . . ?
C67 C72 C71 123.1(12) . . ?
C71 C72 H72 118.4 . . ?
N1 C1 C2 106.7(9) . . ?
N1 C1 C7 115.7(9) . . ?
N1 C1 C4 109.5(9) . . ?
C2 C1 C4 107.1(9) . . ?
C7 C1 C2 106.8(10) . . ?
C7 C1 C4 110.6(10) . . ?
C23 C24 H24A 109.5 . . ?
C23 C24 H24B 109.5 . . ?
C23 C24 C25 110.5(9) . . ?
H24A C24 H24B 108.1 . . ?
C25 C24 H24A 109.5 . . ?
C25 C24 H24B 109.5 . . ?
C44 C43 H43 119.1 . . ?
C42 C43 H43 119.1 . . ?
C42 C43 C44 121.8(12) . . ?
C40 C39 P2 122.2(8) . . ?
C40 C39 C44 118.6(10) . . ?
C44 C39 P2 118.7(8) . . ?
C16 C15 H15 120.3 . . ?
C14 C15 C16 119.4(12) . . ?
C14 C15 H15 120.3 . . ?
C17 C22 H22 119.7 . . ?
C21 C22 C17 120.5(12) . . ?
C21 C22 H22 119.7 . . ?
C45 C48 H48A 109.3 . . ?
C45 C48 H48B 109.3 . . ?
H48A C48 H48B 107.9 . . ?
C49 C48 C45 111.8(10) . . ?
C49 C48 H48A 109.3 . . ?
C49 C48 H48B 109.3 . . ?
C39 C40 H40 119.6 . . ?
C39 C40 C41 120.7(11) . . ?
C41 C40 H40 119.6 . . ?
C55 C60 H60 119.9 . . ?
C55 C60 C59 120.1(11) . . ?
C59 C60 H60 119.9 . . ?
C62 C61 P3 121.0(8) . . ?
C66 C61 P3 120.6(9) . . ?
C66 C61 C62 117.6(10) . . ?
C48 C49 H49 109.3 . . ?
C50 C49 C48 109.9(10) . . ?
C50 C49 H49 109.3 . . ?
C50 C49 C54 111.6(11) . . ?
C54 C49 C48 107.5(10) . . ?
C54 C49 H49 109.3 . . ?
C23 C29 H29A 109.5 . . ?
C23 C29 H29B 109.5 . . ?
C23 C29 C30 110.6(9) . . ?
H29A C29 H29B 108.1 . . ?
C30 C29 H29A 109.5 . . ?
C30 C29 H29B 109.5 . . ?
C55 C56 H56 119.8 . . ?
C57 C56 C55 120.3(11) . . ?
C57 C56 H56 119.8 . . ?
C74 C73 P4 123.6(10) . . ?
C78 C73 P4 117.1(10) . . ?
C78 C73 C74 119.3(13) . . ?
C14 C13 H13 120.5 . . ?
C12 C13 C14 118.9(13) . . ?
C12 C13 H13 120.5 . . ?
C34 C35 H35 119.4 . . ?
C36 C35 C34 121.2(12) . . ?
C36 C35 H35 119.4 . . ?
C56 C57 H57 119.4 . . ?
C56 C57 C58 121.3(12) . . ?
C58 C57 H57 119.4 . . ?
C43 C44 C39 118.9(11) . . ?
C43 C44 H44 120.6 . . ?
C39 C44 H44 120.6 . . ?
C79 C84 H84 119.2 . . ?
C83 C84 C79 121.7(12) . . ?
C83 C84 H84 119.2 . . ?
C45 C46 H46A 109.1 . . ?
C45 C46 H46B 109.1 . . ?
H46A C46 H46B 107.9 . . ?
C47 C46 C45 112.4(10) . . ?
C47 C46 H46A 109.1 . . ?
C47 C46 H46B 109.1 . . ?
C11 C12 H12 118.9 . . ?
C13 C12 C11 122.2(12) . . ?
C13 C12 H12 118.9 . . ?
C72 C71 H71 121.1 . . ?
C72 C71 C70 117.8(13) . . ?
C70 C71 H71 121.1 . . ?
C66 C65 H65 119.9 . . ?
C66 C65 C64 120.3(13) . . ?
C64 C65 H65 119.9 . . ?
C17 C18 H18 119.8 . . ?
C19 C18 C17 120.4(12) . . ?
C19 C18 H18 119.8 . . ?
C57 C58 H58 120.3 . . ?
C59 C58 C57 119.4(11) . . ?
C59 C58 H58 120.3 . . ?
C79 C80 H80 119.1 . . ?
C81 C80 C79 121.8(12) . . ?
C81 C80 H80 119.1 . . ?
C60 C59 H59 119.7 . . ?
C58 C59 C60 120.6(11) . . ?
C58 C59 H59 119.7 . . ?
C43 C42 H42 120.4 . . ?
C43 C42 C41 119.2(12) . . ?
C41 C42 H42 120.4 . . ?
C61 C66 C65 121.1(12) . . ?
C61 C66 H66 119.5 . . ?
C65 C66 H66 119.5 . . ?
C24 C25 H25 109.0 . . ?
C31 C25 C24 108.4(10) . . ?
C31 C25 H25 109.0 . . ?
C28 C25 C24 110.3(10) . . ?
C28 C25 H25 109.0 . . ?
C28 C25 C31 111.0(10) . . ?
H32A C32 H32B 108.2 . . ?
C27 C32 H32A 109.7 . . ?
C27 C32 H32B 109.7 . . ?
C30 C32 H32A 109.7 . . ?
C30 C32 H32B 109.7 . . ?
C30 C32 C27 109.8(10) . . ?
C33 C38 H38 119.2 . . ?
C37 C38 C33 121.6(12) . . ?
C37 C38 H38 119.2 . . ?
C62 C63 H63 119.7 . . ?
C64 C63 C62 120.7(12) . . ?
C64 C63 H63 119.7 . . ?
C71 C70 H70 120.4 . . ?
C69 C70 C71 119.3(13) . . ?
C69 C70 H70 120.4 . . ?
C32 C27 H27 109.5 . . ?
C32 C27 C26 108.5(10) . . ?
C26 C27 H27 109.5 . . ?
C28 C27 C32 110.5(11) . . ?
C28 C27 H27 109.5 . . ?
C28 C27 C26 109.4(10) . . ?
C29 C30 H30 109.5 . . ?
C32 C30 C29 109.6(10) . . ?
C32 C30 H30 109.5 . . ?
C32 C30 C31 109.6(11) . . ?
C31 C30 C29 109.1(9) . . ?
C31 C30 H30 109.5 . . ?
C45 C51 H51A 109.4 . . ?
C45 C51 H51B 109.4 . . ?
H51A C51 H51B 108.0 . . ?
C52 C51 C45 111.0(10) . . ?
C52 C51 H51A 109.4 . . ?
C52 C51 H51B 109.4 . . ?
C35 C36 H36 120.3 . . ?
C35 C36 C37 119.5(12) . . ?
C37 C36 H36 120.3 . . ?
C23 C26 H26A 109.4 . . ?
C23 C26 H26B 109.4 . . ?
C27 C26 C23 111.0(9) . . ?
C27 C26 H26A 109.4 . . ?
C27 C26 H26B 109.4 . . ?
H26A C26 H26B 108.0 . . ?
C65 C64 H64 120.5 . . ?
C63 C64 C65 119.1(12) . . ?
C63 C64 H64 120.5 . . ?
C40 C41 H41 119.6 . . ?
C42 C41 C40 120.7(12) . . ?
C42 C41 H41 119.6 . . ?
C80 C81 H81 120.2 . . ?
C80 C81 C82 119.5(12) . . ?
C82 C81 H81 120.2 . . ?
C46 C47 H47 110.0 . . ?
C46 C47 C50 108.5(10) . . ?
C46 C47 C53 108.3(10) . . ?
C50 C47 H47 110.0 . . ?
C53 C47 H47 110.0 . . ?
C53 C47 C50 109.9(10) . . ?
C81 C82 H82 120.2 . . ?
C83 C82 C81 119.6(12) . . ?
C83 C82 H82 120.2 . . ?
C49 C50 C47 109.3(10) . . ?
C49 C50 H50A 109.8 . . ?
C49 C50 H50B 109.8 . . ?
C47 C50 H50A 109.8 . . ?
C47 C50 H50B 109.8 . . ?
H50A C50 H50B 108.3 . . ?
C84 C83 H83 119.9 . . ?
C82 C83 C84 120.2(12) . . ?
C82 C83 H83 119.9 . . ?
C47 C53 H53A 109.6 . . ?
C47 C53 H53B 109.6 . . ?
H53A C53 H53B 108.1 . . ?
C52 C53 C47 110.5(10) . . ?
C52 C53 H53A 109.6 . . ?
C52 C53 H53B 109.6 . . ?
C22 C21 H21 119.4 . . ?
C22 C21 C20 121.2(13) . . ?
C20 C21 H21 119.4 . . ?
C25 C31 H31A 109.8 . . ?
C25 C31 H31B 109.8 . . ?
C30 C31 C25 109.3(10) . . ?
C30 C31 H31A 109.8 . . ?
C30 C31 H31B 109.8 . . ?
H31A C31 H31B 108.3 . . ?
C1 C7 H7A 109.6 . . ?
C1 C7 H7B 109.6 . . ?
C1 C7 C8 110.3(10) . . ?
H7A C7 H7B 108.1 . . ?
C8 C7 H7A 109.6 . . ?
C8 C7 H7B 109.6 . . ?
C2 C3 H3 110.0 . . ?
C6 C3 C2 108.9(11) . . ?
C6 C3 H3 110.0 . . ?
C9 C3 C2 107.8(10) . . ?
C9 C3 H3 110.0 . . ?
C9 C3 C6 110.1(11) . . ?
C3 C6 H6A 109.7 . . ?
C3 C6 H6B 109.7 . . ?
C3 C6 C5 109.8(11) . . ?
H6A C6 H6B 108.2 . . ?
C5 C6 H6A 109.7 . . ?
C5 C6 H6B 109.7 . . ?
H10A C10 H10B 108.1 . . ?
C8 C10 H10A 109.6 . . ?
C8 C10 H10B 109.6 . . ?
C8 C10 C5 110.1(11) . . ?
C5 C10 H10A 109.6 . . ?
C5 C10 H10B 109.6 . . ?
C49 C54 H54A 110.0 . . ?
C49 C54 H54B 110.0 . . ?
C49 C54 C52 108.6(10) . . ?
H54A C54 H54B 108.4 . . ?
C52 C54 H54A 110.0 . . ?
C52 C54 H54B 110.0 . . ?
C7 C8 H8 109.5 . . ?
C10 C8 C7 111.0(11) . . ?
C10 C8 H8 109.5 . . ?
C10 C8 C9 111.0(11) . . ?
C9 C8 C7 106.4(11) . . ?
C9 C8 H8 109.5 . . ?
C18 C19 H19 120.5 . . ?
C20 C19 C18 119.1(12) . . ?
C20 C19 H19 120.5 . . ?
C67 C68 H68 119.5 . . ?
C69 C68 C67 121.0(13) . . ?
C69 C68 H68 119.5 . . ?
C25 C28 C27 108.7(10) . . ?
C25 C28 H28A 109.9 . . ?
C25 C28 H28B 109.9 . . ?
C27 C28 H28A 109.9 . . ?
C27 C28 H28B 109.9 . . ?
H28A C28 H28B 108.3 . . ?
C6 C5 H5 109.8 . . ?
C10 C5 C6 109.2(12) . . ?
C10 C5 H5 109.8 . . ?
C4 C5 C6 108.0(10) . . ?
C4 C5 C10 110.2(10) . . ?
C4 C5 H5 109.8 . . ?
C1 C4 H4A 109.3 . . ?
C1 C4 H4B 109.3 . . ?
C5 C4 C1 111.5(11) . . ?
C5 C4 H4A 109.3 . . ?
C5 C4 H4B 109.3 . . ?
H4A C4 H4B 108.0 . . ?
C51 C52 C54 109.5(10) . . ?
C51 C52 H52 109.5 . . ?
C53 C52 C51 109.4(10) . . ?
C53 C52 C54 109.6(11) . . ?
C53 C52 H52 109.5 . . ?
C54 C52 H52 109.5 . . ?
C70 C69 C68 121.9(13) . . ?
C70 C69 H69 119.1 . . ?
C68 C69 H69 119.1 . . ?
C38 C37 C36 119.7(13) . . ?
C38 C37 H37 120.1 . . ?
C36 C37 H37 120.1 . . ?
C73 C74 H74 120.1 . . ?
C73 C74 C75 119.7(14) . . ?
C75 C74 H74 120.1 . . ?
C74 C75 H75 120.1 . . ?
C76 C75 C74 119.9(15) . . ?
C76 C75 H75 120.1 . . ?
C21 C20 C19 120.3(13) . . ?
C21 C20 H20 119.8 . . ?
C19 C20 H20 119.8 . . ?
C3 C9 H9A 109.6 . . ?
C3 C9 H9B 109.6 . . ?
C8 C9 C3 110.1(11) . . ?
C8 C9 H9A 109.6 . . ?
C8 C9 H9B 109.6 . . ?
H9A C9 H9B 108.2 . . ?
C73 C78 H78 119.6 . . ?
C73 C78 C77 120.7(15) . . ?
C77 C78 H78 119.6 . . ?
C75 C76 H76 119.4 . . ?
C75 C76 C77 121.2(15) . . ?
C77 C76 H76 119.4 . . ?
C78 C77 H77 120.5 . . ?
C76 C77 C78 119.0(15) . . ?
C76 C77 H77 120.5 . . ?

loop_
_geom_bond_atom_site_label_1
_geom_bond_atom_site_label_2
_geom_bond_distance
_geom_bond_site_symmetry_2
_geom_bond_publ_flag
Pd1 Sc1 2.6874(18) . ?
Pd1 P2 2.362(2) . ?
Pd1 P3 2.318(2) . ?
Pd1 P4 2.367(2) . ?
Sc1 P2 2.868(3) . ?
Sc1 P3 2.785(3) . ?
Sc1 P1 2.674(3) . ?
Sc1 N2 2.084(7) . ?
Sc1 N3 2.133(8) . ?
Sc1 N1 2.144(8) . ?
P2 N2 1.659(7) . ?
P2 C33 1.855(10) . ?
P2 C39 1.845(11) . ?
P3 N3 1.665(7) . ?
P3 C55 1.836(11) . ?
P3 C61 1.831(10) . ?
P1 N1 1.675(9) . ?
P1 C17 1.831(11) . ?
P1 C11 1.832(11) . ?
P4 C79 1.843(13) . ?
P4 C67 1.825(11) . ?
P4 C73 1.823(13) . ?
N2 C23 1.465(12) . ?
N3 C45 1.490(12) . ?
N1 C1 1.482(13) . ?
C34 H34 0.9300 . ?
C34 C33 1.375(15) . ?
C34 C35 1.394(15) . ?
C79 C84 1.388(17) . ?
C79 C80 1.378(16) . ?
C17 C22 1.390(15) . ?
C17 C18 1.408(15) . ?
C67 C72 1.382(17) . ?
C67 C68 1.381(16) . ?
C2 H2A 0.9700 . ?
C2 H2B 0.9700 . ?
C2 C1 1.522(16) . ?
C2 C3 1.545(15) . ?
C11 C16 1.388(15) . ?
C11 C12 1.395(15) . ?
C23 C24 1.526(15) . ?
C23 C29 1.540(15) . ?
C23 C26 1.551(14) . ?
C33 C38 1.371(16) . ?
C16 H16 0.9300 . ?
C16 C15 1.408(17) . ?
C14 H14 0.9300 . ?
C14 C15 1.371(18) . ?
C14 C13 1.395(18) . ?
C45 C48 1.547(15) . ?
C45 C46 1.529(16) . ?
C45 C51 1.537(15) . ?
C55 C60 1.396(15) . ?
C55 C56 1.407(15) . ?
C62 H62 0.9300 . ?
C62 C61 1.407(15) . ?
C62 C63 1.378(16) . ?
C72 H72 0.9300 . ?
C72 C71 1.395(17) . ?
C1 C7 1.520(15) . ?
C1 C4 1.550(16) . ?
C24 H24A 0.9700 . ?
C24 H24B 0.9700 . ?
C24 C25 1.543(15) . ?
C43 H43 0.9300 . ?
C43 C44 1.392(16) . ?
C43 C42 1.361(18) . ?
C39 C40 1.381(14) . ?
C39 C44 1.415(15) . ?
C15 H15 0.9300 . ?
C22 H22 0.9300 . ?
C22 C21 1.362(16) . ?
C48 H48A 0.9700 . ?
C48 H48B 0.9700 . ?
C48 C49 1.536(15) . ?
C40 H40 0.9300 . ?
C40 C41 1.386(16) . ?
C60 H60 0.9300 . ?
C60 C59 1.401(15) . ?
C61 C66 1.372(16) . ?
C49 H49 0.9800 . ?
C49 C50 1.511(18) . ?
C49 C54 1.525(18) . ?
C29 H29A 0.9700 . ?
C29 H29B 0.9700 . ?
C29 C30 1.549(15) . ?
C56 H56 0.9300 . ?
C56 C57 1.372(16) . ?
C73 C74 1.374(18) . ?
C73 C78 1.371(18) . ?
C13 H13 0.9300 . ?
C13 C12 1.391(14) . ?
C35 H35 0.9300 . ?
C35 C36 1.325(17) . ?
C57 H57 0.9300 . ?
C57 C58 1.379(18) . ?
C44 H44 0.9300 . ?
C84 H84 0.9300 . ?
C84 C83 1.370(17) . ?
C46 H46A 0.9700 . ?
C46 H46B 0.9700 . ?
C46 C47 1.522(14) . ?
C12 H12 0.9300 . ?
C71 H71 0.9300 . ?
C71 C70 1.399(18) . ?
C65 H65 0.9300 . ?
C65 C66 1.390(16) . ?
C65 C64 1.394(19) . ?
C18 H18 0.9300 . ?
C18 C19 1.392(17) . ?
C58 H58 0.9300 . ?
C58 C59 1.369(17) . ?
C80 H80 0.9300 . ?
C80 C81 1.373(16) . ?
C59 H59 0.9300 . ?
C42 H42 0.9300 . ?
C42 C41 1.375(18) . ?
C66 H66 0.9300 . ?
C25 H25 0.9800 . ?
C25 C31 1.531(17) . ?
C25 C28 1.514(16) . ?
C32 H32A 0.9700 . ?
C32 H32B 0.9700 . ?
C32 C27 1.533(17) . ?
C32 C30 1.503(16) . ?
C38 H38 0.9300 . ?
C38 C37 1.363(16) . ?
C63 H63 0.9300 . ?
C63 C64 1.364(18) . ?
C70 H70 0.9300 . ?
C70 C69 1.350(19) . ?
C27 H27 0.9800 . ?
C27 C26 1.550(15) . ?
C27 C28 1.514(16) . ?
C30 H30 0.9800 . ?
C30 C31 1.530(16) . ?
C51 H51A 0.9700 . ?
C51 H51B 0.9700 . ?
C51 C52 1.530(15) . ?
C36 H36 0.9300 . ?
C36 C37 1.384(18) . ?
C26 H26A 0.9700 . ?
C26 H26B 0.9700 . ?
C64 H64 0.9300 . ?
C41 H41 0.9300 . ?
C81 H81 0.9300 . ?
C81 C82 1.388(17) . ?
C47 H47 0.9800 . ?
C47 C50 1.541(17) . ?
C47 C53 1.535(16) . ?
C82 H82 0.9300 . ?
C82 C83 1.363(17) . ?
C50 H50A 0.9700 . ?
C50 H50B 0.9700 . ?
C83 H83 0.9300 . ?
C53 H53A 0.9700 . ?
C53 H53B 0.9700 . ?
C53 C52 1.506(18) . ?
C21 H21 0.9300 . ?
C21 C20 1.370(18) . ?
C31 H31A 0.9700 . ?
C31 H31B 0.9700 . ?
C7 H7A 0.9700 . ?
C7 H7B 0.9700 . ?
C7 C8 1.547(16) . ?
C3 H3 0.9800 . ?
C3 C6 1.526(18) . ?
C3 C9 1.525(17) . ?
C6 H6A 0.9700 . ?
C6 H6B 0.9700 . ?
C6 C5 1.542(18) . ?
C10 H10A 0.9700 . ?
C10 H10B 0.9700 . ?
C10 C8 1.511(19) . ?
C10 C5 1.515(18) . ?
C54 H54A 0.9700 . ?
C54 H54B 0.9700 . ?
C54 C52 1.554(18) . ?
C8 H8 0.9800 . ?
C8 C9 1.513(19) . ?
C19 H19 0.9300 . ?
C19 C20 1.384(18) . ?
C68 H68 0.9300 . ?
C68 C69 1.380(18) . ?
C28 H28A 0.9700 . ?
C28 H28B 0.9700 . ?
C5 H5 0.9800 . ?
C5 C4 1.508(15) . ?
C4 H4A 0.9700 . ?
C4 H4B 0.9700 . ?
C52 H52 0.9800 . ?
C69 H69 0.9300 . ?
C37 H37 0.9300 . ?
C74 H74 0.9300 . ?
C74 C75 1.406(19) . ?
C75 H75 0.9300 . ?
C75 C76 1.35(2) . ?
C20 H20 0.9300 . ?
C9 H9A 0.9700 . ?
C9 H9B 0.9700 . ?
C78 H78 0.9300 . ?
C78 C77 1.39(2) . ?
C76 H76 0.9300 . ?
C76 C77 1.37(2) . ?
C77 H77 0.9300 . ?

loop_
_twin_individual_id
_twin_individual_mass_fraction_refined
1 0.89(5)
2 0.11(5)
